data_4020390
loop_
_publ_author_name
'Ravindranadh V. Somu'
'Rodney L. Johnson'

_journal_name_full 'Journal of Organic Chemistry'
_journal_page_first 5954
_journal_page_last 5963
_journal_paper_doi 10.1021/jo050529k
_journal_volume 70
_journal_year 2005
_chemical_formula_moiety 'C17 H26 N2 O5 S'
_chemical_formula_sum 'C17 H26 N2 O5 S'
_chemical_formula_weight 370.46
_space_group_IT_number 19
_symmetry_cell_setting orthorhombic
_symmetry_space_group_name_Hall 'P 2ac 2ab'
_symmetry_space_group_name_H-M 'P 21 21 21'
_cell_angle_alpha 90.00
_cell_angle_beta 90.00
_cell_angle_gamma 90.00
_cell_formula_units_Z 4
_cell_length_a 10.7925(16)
_cell_length_b 11.2104(17)
_cell_length_c 15.047(2)
_cell_measurement_temperature 173(2)
_cell_volume 1820.5(5)
_diffrn_ambient_temperature 173(2)
_exptl_crystal_density_diffrn 1.352
_cod_depositor_comments
;
The following automatic conversions were performed:
'_symmetry_cell_setting' value 'Orthorhombic' changed to 'orthorhombic'
according to '/home/saulius/struct/CIF-dictionaries/cif_core.dic'
dictionary named 'cif_core.dic' version 2.4.1 from 2010-06-29.

Automatic conversion script
Id: cif_fix_enum 1527 2010-12-29 10:47:43Z saulius 
;
_cod_database_code 4020390

loop_
_symmetry_equiv_pos_as_xyz
'x, y, z'
'-x+1/2, -y, z+1/2'
'-x, y+1/2, -z+1/2'
'x+1/2, -y+1/2, -z'

loop_
_atom_site_label
_atom_site_type_symbol
_atom_site_fract_x
_atom_site_fract_y
_atom_site_fract_z
_atom_site_U_iso_or_equiv
_atom_site_adp_type
_atom_site_occupancy
_atom_site_symmetry_multiplicity
_atom_site_calc_flag
_atom_site_refinement_flags
_atom_site_disorder_assembly
_atom_site_disorder_group
S1 S 0.83826(4) 0.41105(4) 0.22557(3) 0.03747(12) Uani 1 1 d . . .
O1 O 0.51041(11) 0.18830(10) 0.27357(8) 0.0320(3) Uani 1 1 d . . .
N1 N 0.61059(11) 0.34517(11) 0.20876(8) 0.0222(3) Uani 1 1 d . . .
C1 C 0.80503(15) 0.31847(17) 0.12997(12) 0.0347(4) Uani 1 1 d . . .
H1A H 0.8213 0.3633 0.0745 0.042 Uiso 1 1 calc R . .
H1B H 0.8585 0.2468 0.1305 0.042 Uiso 1 1 calc R . .
C2 C 0.66557(14) 0.28109(14) 0.13446(11) 0.0260(3) Uani 1 1 d . . .
H2A H 0.6604 0.1935 0.1463 0.031 Uiso 1 1 calc R . .
N2 N 0.45320(12) 0.37908(11) 0.41054(8) 0.0235(3) Uani 1 1 d . . .
O2 O 0.55005(14) 0.23479(12) 0.00247(10) 0.0461(3) Uani 1 1 d . . .
O3 O 0.60100(11) 0.42418(11) 0.02997(8) 0.0341(3) Uani 1 1 d . . .
C3 C 0.55420(13) 0.28729(13) 0.27770(10) 0.0225(3) Uani 1 1 d . . .
C4 C 0.57022(13) 0.36243(13) 0.36217(10) 0.0202(3) Uani 1 1 d . . .
O4 O 0.25200(11) 0.44113(11) 0.40648(8) 0.0348(3) Uani 1 1 d . . .
O5 O 0.36002(9) 0.40935(10) 0.27957(7) 0.0278(2) Uani 1 1 d . . .
C5 C 0.62813(14) 0.47988(13) 0.32875(10) 0.0242(3) Uani 1 1 d . . .
H5A H 0.5656 0.5445 0.3278 0.029 Uiso 1 1 calc R . .
H5B H 0.6977 0.5045 0.3675 0.029 Uiso 1 1 calc R . .
C6 C 0.67429(13) 0.45318(13) 0.23480(11) 0.0252(3) Uani 1 1 d . . .
H6A H 0.6540 0.5202 0.1935 0.030 Uiso 1 1 calc R . .
C7 C 0.46067(15) 0.41609(15) 0.50451(10) 0.0297(3) Uani 1 1 d . . .
H7A H 0.3773 0.4110 0.5316 0.036 Uiso 1 1 calc R . .
H7B H 0.4880 0.5003 0.5076 0.036 Uiso 1 1 calc R . .
C8 C 0.54958(17) 0.33940(15) 0.55708(11) 0.0330(4) Uani 1 1 d . . .
H8A H 0.5171 0.2570 0.5608 0.040 Uiso 1 1 calc R . .
H8B H 0.5573 0.3711 0.6183 0.040 Uiso 1 1 calc R . .
C9 C 0.67589(16) 0.33836(15) 0.51279(11) 0.0321(4) Uani 1 1 d . . .
H9A H 0.7339 0.2879 0.5472 0.039 Uiso 1 1 calc R . .
H9B H 0.7099 0.4203 0.5103 0.039 Uiso 1 1 calc R . .
C10 C 0.66094(15) 0.28884(13) 0.41925(10) 0.0258(3) Uani 1 1 d . . .
H10A H 0.6306 0.2056 0.4230 0.031 Uiso 1 1 calc R . .
H10B H 0.7429 0.2874 0.3897 0.031 Uiso 1 1 calc R . .
C11 C 0.59887(14) 0.30838(15) 0.04838(11) 0.0271(3) Uani 1 1 d . . .
C12 C 0.53475(19) 0.46144(19) -0.04883(12) 0.0430(4) Uani 1 1 d . . .
H12A H 0.5485 0.5468 -0.0588 0.064 Uiso 1 1 calc R . .
H12B H 0.4460 0.4465 -0.0408 0.064 Uiso 1 1 calc R . .
H12C H 0.5649 0.4163 -0.1002 0.064 Uiso 1 1 calc R . .
C13 C 0.34622(14) 0.41278(14) 0.36819(10) 0.0250(3) Uani 1 1 d . . .
C14 C 0.25126(13) 0.41012(15) 0.22047(10) 0.0256(3) Uani 1 1 d . . .
C15 C 0.31105(16) 0.39821(19) 0.12966(11) 0.0384(4) Uani 1 1 d . . .
H15A H 0.3695 0.4640 0.1205 0.058 Uiso 1 1 calc R . .
H15B H 0.2469 0.4008 0.0836 0.058 Uiso 1 1 calc R . .
H15C H 0.3555 0.3221 0.1261 0.058 Uiso 1 1 calc R . .
C16 C 0.17003(17) 0.30345(16) 0.24101(13) 0.0387(4) Uani 1 1 d . . .
H16A H 0.1302 0.3148 0.2989 0.058 Uiso 1 1 calc R . .
H16B H 0.2210 0.2311 0.2425 0.058 Uiso 1 1 calc R . .
H16C H 0.1064 0.2955 0.1949 0.058 Uiso 1 1 calc R . .
C17 C 0.18265(15) 0.52697(16) 0.22750(12) 0.0332(4) Uani 1 1 d . . .
H17A H 0.1470 0.5347 0.2871 0.050 Uiso 1 1 calc R . .
H17B H 0.1161 0.5291 0.1832 0.050 Uiso 1 1 calc R . .
H17C H 0.2402 0.5930 0.2167 0.050 Uiso 1 1 calc R . .

loop_
_atom_site_aniso_label
_atom_site_aniso_U_11
_atom_site_aniso_U_22
_atom_site_aniso_U_33
_atom_site_aniso_U_23
_atom_site_aniso_U_13
_atom_site_aniso_U_12
S1 0.01950(17) 0.0483(3) 0.0446(3) -0.0031(2) 0.00118(17) -0.00446(17)
O1 0.0384(6) 0.0260(6) 0.0315(6) -0.0045(5) 0.0032(5) -0.0098(5)
N1 0.0200(5) 0.0242(6) 0.0223(7) -0.0011(5) 0.0004(5) -0.0009(5)
C1 0.0234(8) 0.0482(11) 0.0325(9) 0.0005(8) 0.0043(7) 0.0059(7)
C2 0.0263(7) 0.0269(8) 0.0248(8) -0.0009(6) 0.0042(6) 0.0030(6)
N2 0.0230(6) 0.0290(7) 0.0184(6) 0.0000(5) 0.0008(5) 0.0022(5)
O2 0.0559(8) 0.0395(7) 0.0430(7) -0.0126(6) -0.0130(7) -0.0014(7)
O3 0.0379(6) 0.0333(6) 0.0312(6) 0.0054(5) -0.0075(5) -0.0026(5)
C3 0.0196(6) 0.0243(7) 0.0235(7) -0.0005(6) -0.0016(6) 0.0009(5)
C4 0.0203(6) 0.0199(7) 0.0206(7) -0.0005(6) -0.0024(5) 0.0003(5)
O4 0.0265(5) 0.0514(8) 0.0264(6) 0.0020(5) 0.0039(5) 0.0086(5)
O5 0.0186(5) 0.0456(7) 0.0192(5) 0.0022(5) -0.0007(4) 0.0018(4)
C5 0.0262(7) 0.0202(7) 0.0261(8) 0.0004(6) -0.0039(6) -0.0008(6)
C6 0.0217(7) 0.0237(7) 0.0304(8) 0.0032(6) -0.0005(6) -0.0014(6)
C7 0.0346(8) 0.0342(8) 0.0202(7) -0.0046(7) -0.0028(6) 0.0075(7)
C8 0.0443(9) 0.0342(9) 0.0206(8) 0.0001(7) -0.0058(7) 0.0076(7)
C9 0.0377(9) 0.0313(9) 0.0273(8) 0.0003(7) -0.0103(7) 0.0081(7)
C10 0.0293(7) 0.0217(7) 0.0263(8) 0.0020(6) -0.0041(6) 0.0064(6)
C11 0.0244(7) 0.0319(8) 0.0249(8) -0.0032(7) 0.0047(6) 0.0030(6)
C12 0.0434(10) 0.0535(11) 0.0320(9) 0.0102(9) -0.0062(8) 0.0057(9)
C13 0.0247(7) 0.0271(7) 0.0233(7) 0.0026(6) 0.0004(6) 0.0002(6)
C14 0.0193(6) 0.0356(8) 0.0218(7) 0.0026(7) -0.0034(6) -0.0007(6)
C15 0.0295(8) 0.0628(12) 0.0231(8) -0.0007(8) -0.0024(6) 0.0055(8)
C16 0.0339(9) 0.0381(10) 0.0439(11) 0.0015(8) -0.0022(8) -0.0080(7)
C17 0.0303(8) 0.0385(9) 0.0308(9) 0.0054(8) -0.0030(7) 0.0031(6)

loop_
_geom_bond_atom_site_label_1
_geom_bond_atom_site_label_2
_geom_bond_distance
_geom_bond_site_symmetry_2
_geom_bond_publ_flag
S1 C1 1.8097(19) . ?
S1 C6 1.8369(15) . ?
O1 C3 1.2077(18) . ?
N1 C3 1.367(2) . ?
N1 C6 1.4464(19) . ?
N1 C2 1.4555(19) . ?
C1 C2 1.564(2) . ?
C1 H1A 0.9900 . ?
C1 H1B 0.9900 . ?
C2 C11 1.513(2) . ?
C2 H2A 1.0000 . ?
N2 C13 1.3718(19) . ?
N2 C4 1.4696(19) . ?
N2 C7 1.476(2) . ?
O2 C11 1.198(2) . ?
O3 C11 1.328(2) . ?
O3 C12 1.446(2) . ?
C3 C4 1.535(2) . ?
C4 C10 1.5416(19) . ?
C4 C5 1.542(2) . ?
O4 C13 1.2112(19) . ?
O5 C13 1.3424(19) . ?
O5 C14 1.4725(16) . ?
C5 C6 1.528(2) . ?
C5 H5A 0.9900 . ?
C5 H5B 0.9900 . ?
C6 H6A 1.0000 . ?
C7 C8 1.512(2) . ?
C7 H7A 0.9900 . ?
C7 H7B 0.9900 . ?
C8 C9 1.517(3) . ?
C8 H8A 0.9900 . ?
C8 H8B 0.9900 . ?
C9 C10 1.522(2) . ?
C9 H9A 0.9900 . ?
C9 H9B 0.9900 . ?
C10 H10A 0.9900 . ?
C10 H10B 0.9900 . ?
C12 H12A 0.9800 . ?
C12 H12B 0.9800 . ?
C12 H12C 0.9800 . ?
C14 C17 1.508(2) . ?
C14 C16 1.515(2) . ?
C14 C15 1.517(2) . ?
C15 H15A 0.9800 . ?
C15 H15B 0.9800 . ?
C15 H15C 0.9800 . ?
C16 H16A 0.9800 . ?
C16 H16B 0.9800 . ?
C16 H16C 0.9800 . ?
C17 H17A 0.9800 . ?
C17 H17B 0.9800 . ?
C17 H17C 0.9800 . ?

loop_
_cod_related_entry_id
_cod_related_entry_database
_cod_related_entry_code
1 ChemSpider 9547060
